data_7155659
loop_
_publ_author_name
'Cui, Hai-Lei'
'Peng, Li-Jie'
'Zhou, Hai-Lin'
'You, Xiao-Lin'
'Jiang, Xiao-Jie'

_publ_section_title
;
 Stereoselective Synthesis of Enamino Ketones Through
 Aza-Michael/Hydrolysis Cascade
;
_journal_name_full 'Org. Biomol. Chem.'
_journal_paper_doi 10.1039/C7OB01032J
_journal_year 2017
_chemical_formula_sum 'C24 H29 Br N2 O4'
_chemical_formula_weight 489.40
_chemical_name_systematic
; 
 ? 
;
_space_group_IT_number 2
_symmetry_cell_setting triclinic
_symmetry_space_group_name_Hall '-P 1'
_symmetry_space_group_name_H-M 'P -1'
_atom_sites_solution_hydrogens geom
_atom_sites_solution_primary direct
_atom_sites_solution_secondary difmap
_audit_creation_method SHELXL-97
_audit_update_record
;
2017-03-26 deposited with the CCDC.
2017-05-25 downloaded from the CCDC.
;
_cell_angle_alpha 66.584(3)
_cell_angle_beta 88.943(3)
_cell_angle_gamma 81.445(3)
_cell_formula_units_Z 2
_cell_length_a 7.8755(4)
_cell_length_b 11.9538(6)
_cell_length_c 13.5136(8)
_cell_measurement_reflns_used 8611
_cell_measurement_temperature 296(2)
_cell_measurement_theta_max 22.45
_cell_measurement_theta_min 2.95
_cell_volume 1153.28(11)
_computing_cell_refinement 'Bruker SAINT'
_computing_data_collection 'Bruker APEX2'
_computing_data_reduction 'Bruker SAINT'
_computing_molecular_graphics 'Bruker SHELXTL'
_computing_publication_material 'Bruker SHELXTL'
_computing_structure_refinement 'SHELXL-97 (Sheldrick, 2008)'
_computing_structure_solution 'SHELXS-97 (Sheldrick 2008)'
_diffrn_ambient_temperature 296(2)
_diffrn_measured_fraction_theta_full 0.999
_diffrn_measured_fraction_theta_max 0.995
_diffrn_measurement_device_type 'Bruker APEX-II CCD'
_diffrn_measurement_method '\f and \w scans'
_diffrn_radiation_monochromator graphite
_diffrn_radiation_source 'fine-focus sealed tube'
_diffrn_radiation_type MoK\a
_diffrn_radiation_wavelength 0.71073
_diffrn_reflns_av_R_equivalents 0.0512
_diffrn_reflns_av_sigmaI/netI 0.0338
_diffrn_reflns_limit_h_max 10
_diffrn_reflns_limit_h_min -10
_diffrn_reflns_limit_k_max 15
_diffrn_reflns_limit_k_min -15
_diffrn_reflns_limit_l_max 17
_diffrn_reflns_limit_l_min -17
_diffrn_reflns_number 38994
_diffrn_reflns_theta_full 26.00
_diffrn_reflns_theta_max 27.53
_diffrn_reflns_theta_min 1.64
_diffrn_standards_number 0
_exptl_absorpt_coefficient_mu 1.815
_exptl_absorpt_correction_T_max 0.81
_exptl_absorpt_correction_T_min 0.76
_exptl_absorpt_correction_type multi-scan
_exptl_absorpt_process_details sadabs
_exptl_crystal_density_diffrn 1.409
_exptl_crystal_density_method 'not measured'
_exptl_crystal_F_000 508
_exptl_crystal_size_max 0.28
_exptl_crystal_size_mid 0.21
_exptl_crystal_size_min 0.18
_refine_diff_density_max 0.663
_refine_diff_density_min -0.879
_refine_diff_density_rms 0.094
_refine_ls_extinction_method none
_refine_ls_goodness_of_fit_ref 1.007
_refine_ls_hydrogen_treatment mixed
_refine_ls_matrix_type full
_refine_ls_number_parameters 287
_refine_ls_number_reflns 5292
_refine_ls_number_restraints 0
_refine_ls_restrained_S_all 1.007
_refine_ls_R_factor_all 0.0670
_refine_ls_R_factor_gt 0.0424
_refine_ls_shift/su_max 0.000
_refine_ls_shift/su_mean 0.000
_refine_ls_structure_factor_coef Fsqd
_refine_ls_weighting_details 'calc w=1/[\s^2^(Fo^2^)+(0.1000P)^2^+0.0000P] where P=(Fo^2^+2Fc^2^)/3'
_refine_ls_weighting_scheme calc
_refine_ls_wR_factor_gt 0.1255
_refine_ls_wR_factor_ref 0.1439
_reflns_number_gt 3950
_reflns_number_total 5292
_reflns_threshold_expression >2sigma(I)
_cod_data_source_file c7ob01032j3.cif
_cod_data_source_block www
_cod_depositor_comments
;
The following automatic conversions were performed:

'_symmetry_cell_setting' value 'Triclinic' changed to 'triclinic'
according to
/home/data/users/saulius/crontab/automatic-downloads/rss-feeds/RSC/lib/dictionaries/cif_core.dic
dictionary named 'cif_core.dic' version 2.4.2 from 2011-04-26.

Automatic conversion script
Id: cif_fix_values 4973 2017-02-22 13:04:09Z antanas 
;
_cod_original_sg_symbol_H-M P-1
_cod_database_code 7155659

loop_
_symmetry_equiv_pos_as_xyz
'x, y, z'
'-x, -y, -z'

loop_
_atom_site_label
_atom_site_type_symbol
_atom_site_fract_x
_atom_site_fract_y
_atom_site_fract_z
_atom_site_U_iso_or_equiv
_atom_site_adp_type
_atom_site_occupancy
_atom_site_symmetry_multiplicity
_atom_site_calc_flag
_atom_site_refinement_flags
Br1 Br 0.13396(4) 0.39119(3) 0.62106(2) 0.05810(16) Uani 1 1 d .
O1 O 1.3485(2) 0.94544(18) 0.58279(17) 0.0433(5) Uani 1 1 d .
O2 O 1.3528(2) 0.75949(19) 0.53248(18) 0.0457(5) Uani 1 1 d .
O3 O 0.5883(2) 0.29004(18) 0.77498(17) 0.0461(5) Uani 1 1 d .
O4 O 0.6207(2) 1.0414(2) 0.78406(18) 0.0474(5) Uani 1 1 d .
N1 N 0.7675(3) 1.0147(2) 0.73136(18) 0.0365(5) Uani 1 1 d .
N2 N 0.6556(3) 0.5061(2) 0.77660(19) 0.0362(5) Uani 1 1 d .
H2A H 0.6877 0.4434 0.7607 0.043 Uiso 1 1 calc R
C1 C 1.2031(3) 0.8921(2) 0.6036(2) 0.0311(5) Uani 1 1 d .
C2 C 1.0606(3) 0.9304(2) 0.6488(2) 0.0310(5) Uani 1 1 d .
H2 H 1.0601 0.9972 0.6677 0.037 Uiso 1 1 calc R
C3 C 0.9144(3) 0.8699(2) 0.66709(19) 0.0286(5) Uani 1 1 d .
C4 C 0.9144(3) 0.7701(2) 0.63873(18) 0.0280(5) Uani 1 1 d .
C5 C 1.0618(3) 0.7321(2) 0.59275(19) 0.0312(5) Uani 1 1 d .
H5 H 1.0632 0.6654 0.5736 0.037 Uiso 1 1 calc R
C6 C 1.2048(3) 0.7914(2) 0.5753(2) 0.0317(5) Uani 1 1 d .
C7 C 1.3479(4) 1.0529(3) 0.6044(2) 0.0409(6) Uani 1 1 d .
H7A H 1.2491 1.1123 0.5684 0.061 Uiso 1 1 calc R
H7B H 1.4505 1.0876 0.5785 0.061 Uiso 1 1 calc R
H7C H 1.3436 1.0310 0.6807 0.061 Uiso 1 1 calc R
C8 C 1.3603(4) 0.6658(3) 0.4934(3) 0.0578(9) Uani 1 1 d .
H8A H 1.3572 0.5880 0.5528 0.087 Uiso 1 1 calc R
H8B H 1.4649 0.6617 0.4566 0.087 Uiso 1 1 calc R
H8C H 1.2638 0.6837 0.4443 0.087 Uiso 1 1 calc R
C9 C 0.7678(3) 0.9170(2) 0.7169(2) 0.0328(5) Uani 1 1 d .
H9 H 0.6751 0.8741 0.7377 0.039 Uiso 1 1 calc R
C10 C 0.7654(3) 0.6976(2) 0.6552(2) 0.0314(5) Uani 1 1 d .
H10A H 0.7614 0.6682 0.5980 0.038 Uiso 1 1 calc R
H10B H 0.6583 0.7516 0.6507 0.038 Uiso 1 1 calc R
C11 C 0.7829(3) 0.5880(2) 0.7640(2) 0.0362(6) Uani 1 1 d .
H11A H 0.8971 0.5410 0.7726 0.043 Uiso 1 1 calc R
H11B H 0.7709 0.6184 0.8209 0.043 Uiso 1 1 calc R
C12 C 0.4962(3) 0.5173(2) 0.8097(2) 0.0324(5) Uani 1 1 d .
C13 C 0.4368(4) 0.6239(3) 0.8418(2) 0.0422(6) Uani 1 1 d .
H13A H 0.4324 0.7000 0.7780 0.051 Uiso 1 1 calc R
H13B H 0.5225 0.6244 0.8922 0.051 Uiso 1 1 calc R
C14 C 0.2630(4) 0.6238(3) 0.8928(2) 0.0425(6) Uani 1 1 d .
H14A H 0.2601 0.5434 0.9504 0.051 Uiso 1 1 calc R
H14B H 0.1738 0.6373 0.8390 0.051 Uiso 1 1 calc R
C15 C 0.2243(4) 0.7223(3) 0.9386(3) 0.0528(8) Uani 1 1 d .
H15A H 0.3119 0.7083 0.9935 0.063 Uiso 1 1 calc R
H15B H 0.2279 0.8029 0.8815 0.063 Uiso 1 1 calc R
C16 C 0.0492(5) 0.7204(4) 0.9873(3) 0.0703(11) Uani 1 1 d .
H16A H -0.0389 0.7503 0.9308 0.105 Uiso 1 1 calc R
H16B H 0.0371 0.7722 1.0269 0.105 Uiso 1 1 calc R
H16C H 0.0385 0.6374 1.0352 0.105 Uiso 1 1 calc R
C17 C 0.3903(3) 0.4317(2) 0.8173(2) 0.0354(6) Uani 1 1 d .
H17 H 0.2768 0.4476 0.8344 0.043 Uiso 1 1 calc R
C18 C 0.4415(3) 0.3227(2) 0.8010(2) 0.0313(5) Uani 1 1 d .
C19 C 0.3133(3) 0.2339(2) 0.82350(19) 0.0283(5) Uani 1 1 d .
C20 C 0.3372(3) 0.1274(2) 0.9179(2) 0.0386(6) Uani 1 1 d .
H20 H 0.4276 0.1144 0.9664 0.046 Uiso 1 1 calc R
C21 C 0.2274(4) 0.0398(2) 0.9407(2) 0.0419(6) Uani 1 1 d .
H21 H 0.2452 -0.0315 1.0039 0.050 Uiso 1 1 calc R
C22 C 0.0926(3) 0.0588(2) 0.8695(2) 0.0393(6) Uani 1 1 d .
H22 H 0.0206 -0.0004 0.8843 0.047 Uiso 1 1 calc R
C23 C 0.0637(3) 0.1646(2) 0.7765(2) 0.0371(6) Uani 1 1 d .
H23 H -0.0291 0.1784 0.7294 0.044 Uiso 1 1 calc R
C24 C 0.1745(3) 0.2501(2) 0.7542(2) 0.0314(5) Uani 1 1 d .
H4 H 0.622(4) 1.112(3) 0.785(3) 0.052(9) Uiso 1 1 d .

loop_
_atom_site_aniso_label
_atom_site_aniso_U_11
_atom_site_aniso_U_22
_atom_site_aniso_U_33
_atom_site_aniso_U_23
_atom_site_aniso_U_13
_atom_site_aniso_U_12
Br1 0.0758(3) 0.0402(2) 0.0518(2) -0.00574(14) -0.01061(16) -0.02374(16)
O1 0.0279(9) 0.0451(11) 0.0731(13) -0.0352(10) 0.0185(9) -0.0227(8)
O2 0.0309(10) 0.0480(11) 0.0739(13) -0.0374(11) 0.0236(9) -0.0179(8)
O3 0.0314(10) 0.0454(11) 0.0788(14) -0.0398(11) 0.0224(9) -0.0165(8)
O4 0.0346(11) 0.0543(13) 0.0700(13) -0.0421(11) 0.0165(9) -0.0090(9)
N1 0.0241(11) 0.0447(13) 0.0504(12) -0.0283(11) 0.0072(9) -0.0079(9)
N2 0.0301(11) 0.0295(11) 0.0560(13) -0.0210(10) 0.0129(10) -0.0159(9)
C1 0.0230(12) 0.0326(13) 0.0407(13) -0.0147(10) 0.0082(9) -0.0141(10)
C2 0.0282(12) 0.0262(12) 0.0435(13) -0.0169(10) 0.0046(10) -0.0109(10)
C3 0.0227(11) 0.0268(11) 0.0376(12) -0.0127(10) 0.0043(9) -0.0086(9)
C4 0.0226(11) 0.0284(12) 0.0345(11) -0.0114(9) 0.0032(9) -0.0125(9)
C5 0.0286(12) 0.0297(12) 0.0417(13) -0.0187(10) 0.0066(10) -0.0123(10)
C6 0.0246(12) 0.0320(13) 0.0408(13) -0.0159(10) 0.0092(10) -0.0084(10)
C7 0.0365(14) 0.0390(14) 0.0547(16) -0.0209(12) 0.0087(12) -0.0230(12)
C8 0.0477(18) 0.065(2) 0.087(2) -0.054(2) 0.0304(17) -0.0217(16)
C9 0.0217(12) 0.0353(13) 0.0456(14) -0.0184(11) 0.0079(10) -0.0114(10)
C10 0.0246(12) 0.0339(13) 0.0419(13) -0.0182(11) 0.0059(10) -0.0152(10)
C11 0.0275(13) 0.0347(13) 0.0489(14) -0.0151(11) 0.0053(11) -0.0178(10)
C12 0.0286(13) 0.0281(12) 0.0447(13) -0.0168(11) 0.0079(10) -0.0117(10)
C13 0.0418(15) 0.0317(14) 0.0623(17) -0.0258(13) 0.0084(13) -0.0137(12)
C14 0.0443(16) 0.0362(14) 0.0514(16) -0.0221(13) 0.0065(12) -0.0067(12)
C15 0.072(2) 0.0372(15) 0.0522(17) -0.0241(14) 0.0087(15) -0.0016(15)
C16 0.086(3) 0.058(2) 0.064(2) -0.0269(18) 0.0206(19) 0.006(2)
C17 0.0251(12) 0.0327(13) 0.0567(15) -0.0238(12) 0.0115(11) -0.0133(10)
C18 0.0270(12) 0.0320(12) 0.0418(13) -0.0190(11) 0.0103(10) -0.0141(10)
C19 0.0252(12) 0.0250(11) 0.0407(12) -0.0178(10) 0.0101(9) -0.0096(9)
C20 0.0297(13) 0.0345(14) 0.0518(15) -0.0160(12) 0.0023(11) -0.0096(11)
C21 0.0417(15) 0.0302(13) 0.0501(15) -0.0096(11) 0.0144(12) -0.0142(11)
C22 0.0380(14) 0.0334(13) 0.0551(15) -0.0219(12) 0.0168(12) -0.0206(11)
C23 0.0334(13) 0.0390(14) 0.0496(15) -0.0255(12) 0.0047(11) -0.0161(11)
C24 0.0345(13) 0.0243(11) 0.0412(12) -0.0174(10) 0.0069(10) -0.0100(10)

loop_
_atom_type_symbol
_atom_type_description
_atom_type_scat_dispersion_real
_atom_type_scat_dispersion_imag
_atom_type_scat_source
C C 0.0033 0.0016 'International Tables Vol C Tables 4.2.6.8 and 6.1.1.4'
H H 0.0000 0.0000 'International Tables Vol C Tables 4.2.6.8 and 6.1.1.4'
N N 0.0061 0.0033 'International Tables Vol C Tables 4.2.6.8 and 6.1.1.4'
O O 0.0106 0.0060 'International Tables Vol C Tables 4.2.6.8 and 6.1.1.4'
Br Br -0.2901 2.4595 'International Tables Vol C Tables 4.2.6.8 and 6.1.1.4'

loop_
_geom_angle_atom_site_label_1
_geom_angle_atom_site_label_2
_geom_angle_atom_site_label_3
_geom_angle
C1 O1 C7 117.14(19)
C6 O2 C8 118.9(2)
N1 O4 H4 108(2)
C9 N1 O4 112.1(2)
C12 N2 C11 127.5(2)
C12 N2 H2A 116.2
C11 N2 H2A 116.2
O1 C1 C2 124.9(2)
O1 C1 C6 115.4(2)
C2 C1 C6 119.7(2)
C1 C2 C3 121.2(2)
C1 C2 H2 119.4
C3 C2 H2 119.4
C4 C3 C2 119.6(2)
C4 C3 C9 123.1(2)
C2 C3 C9 117.3(2)
C3 C4 C5 118.4(2)
C3 C4 C10 124.3(2)
C5 C4 C10 117.3(2)
C6 C5 C4 121.8(2)
C6 C5 H5 119.1
C4 C5 H5 119.1
O2 C6 C5 125.4(2)
O2 C6 C1 115.2(2)
C5 C6 C1 119.4(2)
O1 C7 H7A 109.5
O1 C7 H7B 109.5
H7A C7 H7B 109.5
O1 C7 H7C 109.5
H7A C7 H7C 109.5
H7B C7 H7C 109.5
O2 C8 H8A 109.5
O2 C8 H8B 109.5
H8A C8 H8B 109.5
O2 C8 H8C 109.5
H8A C8 H8C 109.5
H8B C8 H8C 109.5
N1 C9 C3 120.5(2)
N1 C9 H9 119.7
C3 C9 H9 119.7
C4 C10 C11 111.72(19)
C4 C10 H10A 109.3
C11 C10 H10A 109.3
C4 C10 H10B 109.3
C11 C10 H10B 109.3
H10A C10 H10B 107.9
N2 C11 C10 113.3(2)
N2 C11 H11A 108.9
C10 C11 H11A 108.9
N2 C11 H11B 108.9
C10 C11 H11B 108.9
H11A C11 H11B 107.7
N2 C12 C17 120.8(2)
N2 C12 C13 117.9(2)
C17 C12 C13 121.3(2)
C12 C13 C14 116.1(2)
C12 C13 H13A 108.3
C14 C13 H13A 108.3
C12 C13 H13B 108.3
C14 C13 H13B 108.3
H13A C13 H13B 107.4
C13 C14 C15 113.0(2)
C13 C14 H14A 109.0
C15 C14 H14A 109.0
C13 C14 H14B 109.0
C15 C14 H14B 109.0
H14A C14 H14B 107.8
C16 C15 C14 111.4(3)
C16 C15 H15A 109.3
C14 C15 H15A 109.3
C16 C15 H15B 109.3
C14 C15 H15B 109.3
H15A C15 H15B 108.0
C15 C16 H16A 109.5
C15 C16 H16B 109.5
H16A C16 H16B 109.5
C15 C16 H16C 109.5
H16A C16 H16C 109.5
H16B C16 H16C 109.5
C12 C17 C18 124.9(2)
C12 C17 H17 117.5
C18 C17 H17 117.5
O3 C18 C17 125.1(2)
O3 C18 C19 117.3(2)
C17 C18 C19 117.5(2)
C20 C19 C24 117.4(2)
C20 C19 C18 118.3(2)
C24 C19 C18 124.3(2)
C19 C20 C21 120.9(3)
C19 C20 H20 119.6
C21 C20 H20 119.6
C22 C21 C20 119.9(3)
C22 C21 H21 120.1
C20 C21 H21 120.1
C23 C22 C21 120.5(2)
C23 C22 H22 119.7
C21 C22 H22 119.7
C22 C23 C24 119.0(2)
C22 C23 H23 120.5
C24 C23 H23 120.5
C23 C24 C19 122.3(2)
C23 C24 Br1 117.06(19)
C19 C24 Br1 120.62(17)

loop_
_geom_bond_atom_site_label_1
_geom_bond_atom_site_label_2
_geom_bond_distance
Br1 C24 1.906(2)
O1 C1 1.364(3)
O1 C7 1.425(3)
O2 C6 1.363(3)
O2 C8 1.409(3)
O3 C18 1.254(3)
O4 N1 1.410(3)
O4 H4 0.85(4)
N1 C9 1.258(3)
N2 C12 1.331(3)
N2 C11 1.465(3)
N2 H2A 0.8600
C1 C2 1.373(4)
C1 C6 1.399(3)
C2 C3 1.416(3)
C2 H2 0.9300
C3 C4 1.390(3)
C3 C9 1.476(3)
C4 C5 1.408(3)
C4 C10 1.523(3)
C5 C6 1.386(3)
C5 H5 0.9300
C7 H7A 0.9600
C7 H7B 0.9600
C7 H7C 0.9600
C8 H8A 0.9600
C8 H8B 0.9600
C8 H8C 0.9600
C9 H9 0.9300
C10 C11 1.523(4)
C10 H10A 0.9700
C10 H10B 0.9700
C11 H11A 0.9700
C11 H11B 0.9700
C12 C17 1.386(3)
C12 C13 1.511(3)
C13 C14 1.522(4)
C13 H13A 0.9700
C13 H13B 0.9700
C14 C15 1.524(4)
C14 H14A 0.9700
C14 H14B 0.9700
C15 C16 1.516(5)
C15 H15A 0.9700
C15 H15B 0.9700
C16 H16A 0.9600
C16 H16B 0.9600
C16 H16C 0.9600
C17 C18 1.406(3)
C17 H17 0.9300
C18 C19 1.513(3)
C19 C20 1.389(4)
C19 C24 1.392(3)
C20 C21 1.394(4)
C20 H20 0.9300
C21 C22 1.377(4)
C21 H21 0.9300
C22 C23 1.375(4)
C22 H22 0.9300
C23 C24 1.381(3)
C23 H23 0.9300

loop_
_geom_hbond_atom_site_label_D
_geom_hbond_atom_site_label_H
_geom_hbond_atom_site_label_A
_geom_hbond_distance_DH
_geom_hbond_distance_HA
_geom_hbond_distance_DA
_geom_hbond_angle_DHA
_geom_hbond_site_symmetry_A
O4 H4 O3 0.85(4) 2.05(4) 2.898(3) 171(3) 1_565
C23 H23 N1 0.93 2.70 3.345(3) 127.3 1_445
C8 H8A Br1 0.96 2.99 3.749(3) 137.2 1_655
C7 H7C O4 0.96 2.66 3.220(3) 118.0 1_655
C7 H7B O2 0.96 2.56 3.482(3) 160.3 2_876
C5 H5 Br1 0.93 3.04 3.893(2) 152.7 1_655
N2 H2A O3 0.86 2.04 2.721(3) 135.8 .
O4 H4 O3 0.85(4) 2.05(4) 2.898(3) 171(3) 1_565
C23 H23 N1 0.93 2.70 3.345(3) 127.3 1_445
C8 H8A Br1 0.96 2.99 3.749(3) 137.2 1_655
C7 H7C O4 0.96 2.66 3.220(3) 118.0 1_655
C7 H7B O2 0.96 2.56 3.482(3) 160.3 2_876
C5 H5 Br1 0.93 3.04 3.893(2) 152.7 1_655
N2 H2A O3 0.86 2.04 2.721(3) 135.8 .

loop_
_geom_torsion_atom_site_label_1
_geom_torsion_atom_site_label_2
_geom_torsion_atom_site_label_3
_geom_torsion_atom_site_label_4
_geom_torsion
C7 O1 C1 C2 -3.6(4)
C7 O1 C1 C6 176.3(2)
O1 C1 C2 C3 179.7(2)
C6 C1 C2 C3 -0.2(4)
C1 C2 C3 C4 -0.2(4)
C1 C2 C3 C9 179.5(2)
C2 C3 C4 C5 0.3(3)
C9 C3 C4 C5 -179.3(2)
C2 C3 C4 C10 179.6(2)
C9 C3 C4 C10 0.0(4)
C3 C4 C5 C6 -0.1(4)
C10 C4 C5 C6 -179.5(2)
C8 O2 C6 C5 5.8(4)
C8 O2 C6 C1 -174.7(3)
C4 C5 C6 O2 179.2(2)
C4 C5 C6 C1 -0.2(4)
O1 C1 C6 O2 1.0(3)
C2 C1 C6 O2 -179.1(2)
O1 C1 C6 C5 -179.5(2)
C2 C1 C6 C5 0.4(4)
O4 N1 C9 C3 -177.4(2)
C4 C3 C9 N1 -173.0(2)
C2 C3 C9 N1 7.3(4)
C3 C4 C10 C11 -91.2(3)
C5 C4 C10 C11 88.1(3)
C12 N2 C11 C10 -85.4(3)
C4 C10 C11 N2 -171.9(2)
C11 N2 C12 C17 179.9(3)
C11 N2 C12 C13 -1.9(4)
N2 C12 C13 C14 -172.3(3)
C17 C12 C13 C14 5.9(4)
C12 C13 C14 C15 171.1(2)
C13 C14 C15 C16 179.2(3)
N2 C12 C17 C18 5.8(4)
C13 C12 C17 C18 -172.4(3)
C12 C17 C18 O3 -1.8(4)
C12 C17 C18 C19 174.1(2)
O3 C18 C19 C20 72.0(3)
C17 C18 C19 C20 -104.2(3)
O3 C18 C19 C24 -106.1(3)
C17 C18 C19 C24 77.6(3)
C24 C19 C20 C21 1.0(4)
C18 C19 C20 C21 -177.3(2)
C19 C20 C21 C22 -0.4(4)
C20 C21 C22 C23 -1.0(4)
C21 C22 C23 C24 1.7(4)
C22 C23 C24 C19 -1.1(4)
C22 C23 C24 Br1 177.18(19)
C20 C19 C24 C23 -0.3(4)
C18 C19 C24 C23 177.9(2)
C20 C19 C24 Br1 -178.46(18)
C18 C19 C24 Br1 -0.3(3)
